data_2021348
loop_
_publ_author_name
'Dwivedi, Bhavna'
'Das, Dinabandhu'

_publ_section_title
;
 Polymorphism in some new bis-hydrazone compounds
;
_journal_issue 12
_journal_name_full 'Acta Crystallographica Section C'
_journal_page_first
;
;
_journal_paper_doi 10.1107/S2053229618014286
_journal_volume 74
_journal_year 2018
_chemical_formula_iupac 'C34 H34 N4'
_chemical_formula_moiety 'C34 H34 N4'
_chemical_formula_sum 'C34 H34 N4'
_chemical_formula_weight 498.65
_chemical_name_systematic
;
Butane-2,3-dione 2,3-bis{[bis(4-methylphenyl)methylidene]hydrazone}
;
_space_group_crystal_system triclinic
_space_group_IT_number 2
_space_group_name_Hall '-P 1'
_space_group_name_H-M_alt 'P -1'
_symmetry_space_group_name_Hall '-P 1'
_symmetry_space_group_name_H-M 'P -1'
_atom_sites_solution_hydrogens geom
_audit_creation_method SHELXL-2016/6
_cell_angle_alpha 104.238(2)
_cell_angle_beta 95.169(2)
_cell_angle_gamma 107.232(2)
_cell_formula_units_Z 2
_cell_length_a 7.6122(4)
_cell_length_b 10.7586(6)
_cell_length_c 18.3363(11)
_cell_measurement_reflns_used 9990
_cell_measurement_temperature 100(2)
_cell_measurement_theta_max 28.29
_cell_measurement_theta_min 2.63
_cell_volume 1368.51(14)
_computing_cell_refinement
;
SAINT (Bruker, 2012)
;
_computing_data_collection
;
APEX3 (Bruker, 2012)
;
_computing_data_reduction
;
SAINT (Bruker, 2012)
;
_computing_molecular_graphics
;
X-SEED (Barbour, 2001)
;
_computing_structure_refinement
;
SHELXL2014 (Sheldrick, 2015)
;
_computing_structure_solution
;
SHELXS97 (Sheldrick, 2008)
;
_diffrn_ambient_temperature 100(2)
_diffrn_measured_fraction_theta_full 1.000
_diffrn_measured_fraction_theta_max 0.997
_diffrn_measurement_device_type 'Bruker APEXII CMOS detector'
_diffrn_measurement_method 'phi and omega scans'
_diffrn_radiation_type MoK\a
_diffrn_radiation_wavelength 0.71073
_diffrn_reflns_av_R_equivalents 0.1030
_diffrn_reflns_av_unetI/netI 0.0358
_diffrn_reflns_limit_h_max 10
_diffrn_reflns_limit_h_min -10
_diffrn_reflns_limit_k_max 14
_diffrn_reflns_limit_k_min -14
_diffrn_reflns_limit_l_max 24
_diffrn_reflns_limit_l_min -24
_diffrn_reflns_number 63984
_diffrn_reflns_theta_full 25.000
_diffrn_reflns_theta_max 28.318
_diffrn_reflns_theta_min 2.063
_diffrn_source microfocus
_exptl_absorpt_coefficient_mu 0.072
_exptl_absorpt_correction_T_max 0.985
_exptl_absorpt_correction_T_min 0.973
_exptl_absorpt_correction_type multi-scan
_exptl_absorpt_process_details
;
(SADABS; Bruker, 2012)
;
_exptl_crystal_colour orange
_exptl_crystal_density_diffrn 1.210
_exptl_crystal_description plate
_exptl_crystal_F_000 532
_exptl_crystal_size_max 0.430
_exptl_crystal_size_mid 0.320
_exptl_crystal_size_min 0.210
_refine_diff_density_max 0.440
_refine_diff_density_min -0.369
_refine_ls_extinction_coef 0.011(2)
_refine_ls_extinction_expression Fc^*^=kFc[1+0.001xFc^2^\l^3^/sin(2\q)]^-1/4^
_refine_ls_extinction_method
;
SHELXL2016 (Sheldrick, 2015)
;
_refine_ls_goodness_of_fit_ref 1.021
_refine_ls_hydrogen_treatment constr
_refine_ls_matrix_type full
_refine_ls_number_parameters 350
_refine_ls_number_reflns 6794
_refine_ls_number_restraints 0
_refine_ls_restrained_S_all 1.021
_refine_ls_R_factor_all 0.0621
_refine_ls_R_factor_gt 0.0514
_refine_ls_shift/su_max 0.000
_refine_ls_shift/su_mean 0.000
_refine_ls_structure_factor_coef Fsqd
_refine_ls_weighting_details 'w=1/[\s^2^(Fo^2^)+(0.0701P)^2^+0.7370P] where P=(Fo^2^+2Fc^2^)/3'
_refine_ls_weighting_scheme calc
_refine_ls_wR_factor_gt 0.1333
_refine_ls_wR_factor_ref 0.1417
_reflns_number_gt 5759
_reflns_number_total 6794
_reflns_threshold_expression 'I > 2\s(I)'
_cod_data_source_file uk3160sup1.cif
_cod_data_source_block 3a
_cod_original_cell_volume 1368.51(13)
_cod_database_code 2021348
_shelx_space_group_comment
;
The symmetry employed for this shelxl refinement is uniquely defined
by the following loop, which should always be used as a source of
symmetry information in preference to the above space-group names.
They are only intended as comments.
;
_shelx_estimated_absorpt_t_min 0.970
_shelx_estimated_absorpt_t_max 0.985

loop_
_space_group_symop_operation_xyz
'x, y, z'
'-x, -y, -z'

loop_
_atom_site_type_symbol
_atom_site_label
_atom_site_fract_x
_atom_site_fract_y
_atom_site_fract_z
_atom_site_U_iso_or_equiv
_atom_site_adp_type
_atom_site_calc_flag
_atom_site_occupancy
N N1 0.84962(15) 0.63387(11) 0.10935(6) 0.0180(2) Uani d 1
N N2 0.66544(15) 0.60759(11) 0.07965(6) 0.0172(2) Uani d 1
N N3 0.13612(16) 0.40732(12) 0.40169(7) 0.0214(2) Uani d 1
N N4 0.27424(15) 0.39873(12) 0.45366(7) 0.0204(2) Uani d 1
C C1 0.96370(18) 0.75725(13) 0.12820(7) 0.0168(3) Uani d 1
C C2 0.91952(18) 0.87240(13) 0.10946(8) 0.0187(3) Uani d 1
C C3 0.81904(19) 0.85664(14) 0.03853(8) 0.0217(3) Uani d 1
H H3 0.781149 0.771239 0.000670 0.026 Uiso calc 1
C C4 0.7735(2) 0.96376(15) 0.02239(9) 0.0266(3) Uani d 1
H H4 0.705066 0.950665 -0.026405 0.032 Uiso calc 1
C C5 0.8266(2) 1.09010(15) 0.07650(9) 0.0271(3) Uani d 1
C C6 0.9273(2) 1.10601(14) 0.14724(9) 0.0269(3) Uani d 1
H H6 0.963936 1.191267 0.185176 0.032 Uiso calc 1
C C7 0.97532(19) 0.99978(14) 0.16348(8) 0.0228(3) Uani d 1
H H7 1.046826 1.013784 0.211785 0.027 Uiso calc 1
C C8 0.7799(3) 1.20670(18) 0.05752(11) 0.0402(4) Uani d 1
H H8A 0.754818 1.188917 0.001901 0.060 Uiso calc 1
H H8B 0.885460 1.290824 0.079853 0.060 Uiso calc 1
H H8C 0.668950 1.216057 0.078481 0.060 Uiso calc 1
C C9 1.14988(18) 0.77868(13) 0.17161(7) 0.0178(3) Uani d 1
C C10 1.31145(19) 0.87895(14) 0.16780(8) 0.0209(3) Uani d 1
H H10 1.302386 0.942279 0.140762 0.025 Uiso calc 1
C C11 1.48576(19) 0.88710(15) 0.20322(8) 0.0231(3) Uani d 1
H H11 1.594442 0.955025 0.199255 0.028 Uiso calc 1
C C12 1.50330(19) 0.79728(15) 0.24437(8) 0.0224(3) Uani d 1
C C13 1.3408(2) 0.70216(15) 0.25123(8) 0.0243(3) Uani d 1
H H13 1.349194 0.642960 0.281236 0.029 Uiso calc 1
C C14 1.16734(19) 0.69197(14) 0.21528(8) 0.0219(3) Uani d 1
H H14 1.058767 0.625207 0.220340 0.026 Uiso calc 1
C C15 1.6908(2) 0.79710(17) 0.27845(9) 0.0281(3) Uani d 1
H H15A 1.717031 0.717880 0.248309 0.042 Uiso calc 1
H H15B 1.689495 0.792997 0.331207 0.042 Uiso calc 1
H H15C 1.787944 0.880288 0.277995 0.042 Uiso calc 1
C C16 0.60118(17) 0.51861(12) 0.01387(7) 0.0151(2) Uani d 1
C C17 0.71926(18) 0.45751(14) -0.03465(8) 0.0207(3) Uani d 1
H H17A 0.780168 0.519876 -0.062786 0.031 Uiso calc 1
H H17B 0.640382 0.371104 -0.070934 0.031 Uiso calc 1
H H17C 0.814574 0.441525 -0.002016 0.031 Uiso calc 1
C C18 -0.03297(18) 0.33344(13) 0.40239(7) 0.0180(3) Uani d 1
C C19 -0.08477(18) 0.24931(13) 0.45555(8) 0.0177(3) Uani d 1
C C20 -0.01485(18) 0.30044(13) 0.53375(8) 0.0183(3) Uani d 1
H H20 0.066721 0.391484 0.554145 0.022 Uiso calc 1
C C21 -0.06325(18) 0.21961(14) 0.58211(8) 0.0198(3) Uani d 1
H H21 -0.015516 0.256892 0.635337 0.024 Uiso calc 1
C C22 -0.18022(19) 0.08509(14) 0.55435(8) 0.0217(3) Uani d 1
C C23 -0.2499(2) 0.03424(14) 0.47605(8) 0.0257(3) Uani d 1
H H23 -0.330241 -0.057175 0.455636 0.031 Uiso calc 1
C C24 -0.2039(2) 0.11506(14) 0.42742(8) 0.0236(3) Uani d 1
H H24 -0.254170 0.078488 0.374380 0.028 Uiso calc 1
C C25 -0.2305(2) -0.00252(16) 0.60721(9) 0.0292(3) Uani d 1
H H25A -0.146345 0.041377 0.656627 0.044 Uiso calc 1
H H25B -0.218228 -0.091447 0.584683 0.044 Uiso calc 1
H H25C -0.359733 -0.014395 0.614651 0.044 Uiso calc 1
C C26 -0.18174(18) 0.33972(13) 0.34604(7) 0.0183(3) Uani d 1
C C27 -0.37042(19) 0.29318(15) 0.35105(8) 0.0239(3) Uani d 1
H H27 -0.406695 0.253955 0.390749 0.029 Uiso calc 1
C C28 -0.5068(2) 0.30314(16) 0.29892(9) 0.0260(3) Uani d 1
H H28 -0.634524 0.269812 0.303310 0.031 Uiso calc 1
C C29 -0.4588(2) 0.36094(14) 0.24076(8) 0.0232(3) Uani d 1
C C30 -0.2695(2) 0.41190(15) 0.23724(8) 0.0246(3) Uani d 1
H H30 -0.233206 0.454670 0.198852 0.030 Uiso calc 1
C C31 -0.13384(19) 0.40137(14) 0.28852(8) 0.0219(3) Uani d 1
H H31 -0.006032 0.436571 0.284625 0.026 Uiso calc 1
C C32 -0.6053(2) 0.36927(18) 0.18282(10) 0.0331(4) Uani d 1
H H32A -0.646836 0.285982 0.140008 0.050 Uiso calc 1
H H32B -0.552296 0.447628 0.163947 0.050 Uiso calc 1
H H32C -0.712059 0.379597 0.206831 0.050 Uiso calc 1
C C33 0.42487(17) 0.50329(13) 0.47275(7) 0.0189(3) Uani d 1
C C34 0.45753(19) 0.62552(15) 0.44365(9) 0.0244(3) Uani d 1
H H34A 0.499706 0.606948 0.394391 0.037 Uiso calc 1
H H34B 0.553294 0.703459 0.480436 0.037 Uiso calc 1
H H34C 0.340933 0.646008 0.437129 0.037 Uiso calc 1

loop_
_atom_site_aniso_label
_atom_site_aniso_U_11
_atom_site_aniso_U_22
_atom_site_aniso_U_33
_atom_site_aniso_U_12
_atom_site_aniso_U_13
_atom_site_aniso_U_23
N1 0.0153(5) 0.0179(5) 0.0177(5) 0.0038(4) -0.0009(4) 0.0029(4)
N2 0.0135(5) 0.0152(5) 0.0198(5) 0.0021(4) -0.0007(4) 0.0039(4)
N3 0.0161(5) 0.0212(6) 0.0252(6) 0.0040(4) -0.0006(4) 0.0078(5)
N4 0.0147(5) 0.0222(6) 0.0239(6) 0.0044(4) 0.0006(4) 0.0086(5)
C1 0.0156(6) 0.0163(6) 0.0153(6) 0.0033(5) 0.0013(5) 0.0017(5)
C2 0.0143(6) 0.0173(6) 0.0231(6) 0.0033(5) 0.0035(5) 0.0055(5)
C3 0.0219(6) 0.0176(6) 0.0228(7) 0.0026(5) 0.0012(5) 0.0064(5)
C4 0.0268(7) 0.0250(7) 0.0283(7) 0.0064(6) 0.0016(6) 0.0121(6)
C5 0.0261(7) 0.0222(7) 0.0375(8) 0.0092(6) 0.0102(6) 0.0134(6)
C6 0.0250(7) 0.0176(6) 0.0348(8) 0.0056(5) 0.0066(6) 0.0027(6)
C7 0.0178(6) 0.0201(6) 0.0259(7) 0.0036(5) 0.0017(5) 0.0022(5)
C8 0.0504(11) 0.0285(8) 0.0504(11) 0.0196(8) 0.0104(8) 0.0183(8)
C9 0.0161(6) 0.0185(6) 0.0151(6) 0.0046(5) 0.0005(5) 0.0005(5)
C10 0.0184(6) 0.0206(6) 0.0215(6) 0.0045(5) 0.0014(5) 0.0048(5)
C11 0.0163(6) 0.0248(7) 0.0234(7) 0.0031(5) 0.0015(5) 0.0035(5)
C12 0.0185(6) 0.0280(7) 0.0159(6) 0.0083(5) -0.0019(5) -0.0011(5)
C13 0.0242(7) 0.0288(7) 0.0191(6) 0.0087(6) -0.0003(5) 0.0073(5)
C14 0.0193(6) 0.0240(7) 0.0187(6) 0.0036(5) 0.0000(5) 0.0054(5)
C15 0.0206(7) 0.0380(8) 0.0229(7) 0.0119(6) -0.0011(5) 0.0029(6)
C16 0.0154(6) 0.0112(5) 0.0183(6) 0.0033(4) 0.0002(5) 0.0058(4)
C17 0.0167(6) 0.0203(6) 0.0223(6) 0.0071(5) -0.0008(5) 0.0016(5)
C18 0.0179(6) 0.0145(6) 0.0196(6) 0.0040(5) 0.0013(5) 0.0037(5)
C19 0.0161(6) 0.0157(6) 0.0206(6) 0.0049(5) 0.0027(5) 0.0045(5)
C20 0.0145(6) 0.0152(6) 0.0221(6) 0.0042(5) 0.0006(5) 0.0018(5)
C21 0.0165(6) 0.0224(6) 0.0190(6) 0.0064(5) 0.0006(5) 0.0043(5)
C22 0.0204(6) 0.0217(6) 0.0243(7) 0.0066(5) 0.0038(5) 0.0092(5)
C23 0.0278(7) 0.0159(6) 0.0260(7) -0.0010(5) 0.0000(6) 0.0048(5)
C24 0.0260(7) 0.0185(6) 0.0193(6) 0.0017(5) -0.0014(5) 0.0018(5)
C25 0.0287(8) 0.0281(7) 0.0305(8) 0.0039(6) 0.0034(6) 0.0153(6)
C26 0.0183(6) 0.0146(6) 0.0185(6) 0.0035(5) -0.0004(5) 0.0021(5)
C27 0.0197(7) 0.0276(7) 0.0228(7) 0.0044(5) 0.0025(5) 0.0088(6)
C28 0.0166(6) 0.0307(7) 0.0272(7) 0.0037(5) 0.0003(5) 0.0082(6)
C29 0.0210(7) 0.0197(6) 0.0240(7) 0.0035(5) -0.0038(5) 0.0041(5)
C30 0.0243(7) 0.0226(7) 0.0237(7) 0.0027(5) 0.0003(5) 0.0084(5)
C31 0.0184(6) 0.0200(6) 0.0241(7) 0.0021(5) 0.0020(5) 0.0061(5)
C32 0.0257(8) 0.0357(8) 0.0340(8) 0.0051(6) -0.0072(6) 0.0137(7)
C33 0.0154(6) 0.0207(6) 0.0208(6) 0.0051(5) 0.0032(5) 0.0076(5)
C34 0.0181(6) 0.0256(7) 0.0288(7) 0.0023(5) -0.0010(5) 0.0147(6)

loop_
_atom_type_symbol
_atom_type_description
_atom_type_scat_dispersion_real
_atom_type_scat_dispersion_imag
_atom_type_scat_source
C C 0.0033 0.0016 'International Tables Vol C Tables 4.2.6.8 and 6.1.1.4'
H H 0.0000 0.0000 'International Tables Vol C Tables 4.2.6.8 and 6.1.1.4'
N N 0.0061 0.0033 'International Tables Vol C Tables 4.2.6.8 and 6.1.1.4'

loop_
_geom_angle_atom_site_label_1
_geom_angle_atom_site_label_2
_geom_angle_atom_site_label_3
_geom_angle_site_symmetry_1
_geom_angle_site_symmetry_3
_geom_angle
C1 N1 N2 . . 119.22(11)
C16 N2 N1 . . 116.34(11)
C18 N3 N4 . . 114.78(11)
C33 N4 N3 . . 113.85(11)
N1 C1 C2 . . 124.67(12)
N1 C1 C9 . . 114.90(11)
C2 C1 C9 . . 120.43(11)
C3 C2 C7 . . 118.08(13)
C3 C2 C1 . . 121.39(12)
C7 C2 C1 . . 120.52(12)
C4 C3 C2 . . 120.96(13)
C4 C3 H3 . . 119.5
C2 C3 H3 . . 119.5
C3 C4 C5 . . 121.04(14)
C3 C4 H4 . . 119.5
C5 C4 H4 . . 119.5
C4 C5 C6 . . 118.03(13)
C4 C5 C8 . . 120.46(15)
C6 C5 C8 . . 121.49(15)
C7 C6 C5 . . 121.25(14)
C7 C6 H6 . . 119.4
C5 C6 H6 . . 119.4
C6 C7 C2 . . 120.62(13)
C6 C7 H7 . . 119.7
C2 C7 H7 . . 119.7
C5 C8 H8A . . 109.5
C5 C8 H8B . . 109.5
H8A C8 H8B . . 109.5
C5 C8 H8C . . 109.5
H8A C8 H8C . . 109.5
H8B C8 H8C . . 109.5
C10 C9 C14 . . 118.09(12)
C10 C9 C1 . . 122.45(12)
C14 C9 C1 . . 119.39(12)
C9 C10 C11 . . 120.66(13)
C9 C10 H10 . . 119.7
C11 C10 H10 . . 119.7
C12 C11 C10 . . 121.03(13)
C12 C11 H11 . . 119.5
C10 C11 H11 . . 119.5
C13 C12 C11 . . 117.95(13)
C13 C12 C15 . . 119.82(13)
C11 C12 C15 . . 122.18(13)
C14 C13 C12 . . 121.36(13)
C14 C13 H13 . . 119.3
C12 C13 H13 . . 119.3
C13 C14 C9 . . 120.77(13)
C13 C14 H14 . . 119.6
C9 C14 H14 . . 119.6
C12 C15 H15A . . 109.5
C12 C15 H15B . . 109.5
H15A C15 H15B . . 109.5
C12 C15 H15C . . 109.5
H15A C15 H15C . . 109.5
H15B C15 H15C . . 109.5
N2 C16 C16 . 2_665 115.75(14)
N2 C16 C17 . . 123.96(11)
C16 C16 C17 2_665 . 120.26(14)
C16 C17 H17A . . 109.5
C16 C17 H17B . . 109.5
H17A C17 H17B . . 109.5
C16 C17 H17C . . 109.5
H17A C17 H17C . . 109.5
H17B C17 H17C . . 109.5
N3 C18 C19 . . 124.93(12)
N3 C18 C26 . . 115.32(12)
C19 C18 C26 . . 119.73(11)
C20 C19 C24 . . 118.24(12)
C20 C19 C18 . . 121.63(12)
C24 C19 C18 . . 120.13(12)
C21 C20 C19 . . 120.64(12)
C21 C20 H20 . . 119.7
C19 C20 H20 . . 119.7
C20 C21 C22 . . 121.46(12)
C20 C21 H21 . . 119.3
C22 C21 H21 . . 119.3
C21 C22 C23 . . 117.75(13)
C21 C22 C25 . . 121.12(13)
C23 C22 C25 . . 121.13(13)
C24 C23 C22 . . 121.11(13)
C24 C23 H23 . . 119.4
C22 C23 H23 . . 119.4
C23 C24 C19 . . 120.80(13)
C23 C24 H24 . . 119.6
C19 C24 H24 . . 119.6
C22 C25 H25A . . 109.5
C22 C25 H25B . . 109.5
H25A C25 H25B . . 109.5
C22 C25 H25C . . 109.5
H25A C25 H25C . . 109.5
H25B C25 H25C . . 109.5
C27 C26 C31 . . 117.53(12)
C27 C26 C18 . . 122.14(12)
C31 C26 C18 . . 120.21(12)
C28 C27 C26 . . 121.20(13)
C28 C27 H27 . . 119.4
C26 C27 H27 . . 119.4
C29 C28 C27 . . 120.96(13)
C29 C28 H28 . . 119.5
C27 C28 H28 . . 119.5
C28 C29 C30 . . 117.93(13)
C28 C29 C32 . . 121.48(13)
C30 C29 C32 . . 120.58(14)
C31 C30 C29 . . 121.28(13)
C31 C30 H30 . . 119.4
C29 C30 H30 . . 119.4
C30 C31 C26 . . 121.03(13)
C30 C31 H31 . . 119.5
C26 C31 H31 . . 119.5
C29 C32 H32A . . 109.5
C29 C32 H32B . . 109.5
H32A C32 H32B . . 109.5
C29 C32 H32C . . 109.5
H32A C32 H32C . . 109.5
H32B C32 H32C . . 109.5
N4 C33 C33 . 2_666 115.20(15)
N4 C33 C34 . . 125.61(12)
C33 C33 C34 2_666 . 119.18(14)
C33 C34 H34A . . 109.5
C33 C34 H34B . . 109.5
H34A C34 H34B . . 109.5
C33 C34 H34C . . 109.5
H34A C34 H34C . . 109.5
H34B C34 H34C . . 109.5

loop_
_geom_bond_atom_site_label_1
_geom_bond_atom_site_label_2
_geom_bond_site_symmetry_2
_geom_bond_distance
N1 C1 . 1.2934(16)
N1 N2 . 1.3762(15)
N2 C16 . 1.2879(16)
N3 C18 . 1.3002(17)
N3 N4 . 1.3937(16)
N4 C33 . 1.2933(17)
C1 C2 . 1.4837(18)
C1 C9 . 1.4860(17)
C2 C3 . 1.3931(19)
C2 C7 . 1.3968(19)
C3 C4 . 1.386(2)
C3 H3 . 0.9500
C4 C5 . 1.391(2)
C4 H4 . 0.9500
C5 C6 . 1.391(2)
C5 C8 . 1.509(2)
C6 C7 . 1.387(2)
C6 H6 . 0.9500
C7 H7 . 0.9500
C8 H8A . 0.9800
C8 H8B . 0.9800
C8 H8C . 0.9800
C9 C10 . 1.3956(18)
C9 C14 . 1.3968(19)
C10 C11 . 1.3921(19)
C10 H10 . 0.9500
C11 C12 . 1.392(2)
C11 H11 . 0.9500
C12 C13 . 1.391(2)
C12 C15 . 1.5066(19)
C13 C14 . 1.3829(19)
C13 H13 . 0.9500
C14 H14 . 0.9500
C15 H15A . 0.9800
C15 H15B . 0.9800
C15 H15C . 0.9800
C16 C16 2_665 1.478(2)
C16 C17 . 1.4960(18)
C17 H17A . 0.9800
C17 H17B . 0.9800
C17 H17C . 0.9800
C18 C19 . 1.4889(18)
C18 C26 . 1.4911(18)
C19 C20 . 1.3939(18)
C19 C24 . 1.3956(18)
C20 C21 . 1.3881(19)
C20 H20 . 0.9500
C21 C22 . 1.3924(19)
C21 H21 . 0.9500
C22 C23 . 1.395(2)
C22 C25 . 1.5090(19)
C23 C24 . 1.390(2)
C23 H23 . 0.9500
C24 H24 . 0.9500
C25 H25A . 0.9800
C25 H25B . 0.9800
C25 H25C . 0.9800
C26 C27 . 1.3937(19)
C26 C31 . 1.3984(19)
C27 C28 . 1.393(2)
C27 H27 . 0.9500
C28 C29 . 1.385(2)
C28 H28 . 0.9500
C29 C30 . 1.395(2)
C29 C32 . 1.5078(19)
C30 C31 . 1.382(2)
C30 H30 . 0.9500
C31 H31 . 0.9500
C32 H32A . 0.9800
C32 H32B . 0.9800
C32 H32C . 0.9800
C33 C33 2_666 1.480(3)
C33 C34 . 1.5003(18)
C34 H34A . 0.9800
C34 H34B . 0.9800
C34 H34C . 0.9800

_cod_database_fobs_code 2021348
